data_7207680
loop_
_publ_author_name
'Shepherd, Helena J.'
'Rosa, Patrick'
'Vendier, Laure'
'Casati, Nicola'
'L\'etard, Jean-Fran\,cois'
'Bousseksou, Azzedine'
'Guionneau, Philippe'
'Moln\'ar, G\'abor'

_publ_section_title
;
 High-pressure spin-crossover in a dinuclear Fe(ii) complex.
;
_journal_issue 15
_journal_name_full 'Physical chemistry chemical physics : PCCP'
_journal_page_first 5265
_journal_page_last 5271
_journal_paper_doi 10.1039/c2cp23940j
_journal_volume 14
_journal_year 2012
_chemical_formula_moiety 'C36 H26 Fe2 N16 S4, 2(C H4 O)'
_chemical_formula_sum 'C38 H34 Fe2 N16 O2 S4'
_chemical_formula_weight 984.78
_chemical_name_systematic
;
?
;
_space_group_crystal_system monoclinic
_space_group_IT_number 14
_space_group_name_Hall '-P 2yn'
_space_group_name_H-M_alt 'P 1 21/n 1'
_symmetry_space_group_name_Hall '-P 2yn'
_symmetry_space_group_name_H-M 'P 1 21/n 1'
_atom_sites_solution_hydrogens geom
_atom_sites_solution_primary direct
_atom_sites_solution_secondary difmap
_audit_creation_method SHELXL-97
_cell_angle_alpha 90.00
_cell_angle_beta 110.54(13)
_cell_angle_gamma 90.00
_cell_formula_units_Z 2
_cell_length_a 15.409(11)
_cell_length_b 8.078(7)
_cell_length_c 18.56(3)
_cell_measurement_reflns_used 758
_cell_measurement_temperature 295(2)
_cell_measurement_theta_max 28.1160
_cell_measurement_theta_min 2.5164
_cell_volume 2163(5)
_computing_cell_refinement
;
CrysAlisPro, Oxford Diffraction Ltd.,
Version 1.171.34.40 (release 27-08-2010 CrysAlis171 .NET)
(compiled Aug 27 2010,11:50:40)
;
_computing_data_collection
;
CrysAlisPro, Oxford Diffraction Ltd.,
Version 1.171.34.40 (release 27-08-2010 CrysAlis171 .NET)
(compiled Aug 27 2010,11:50:40)
;
_computing_data_reduction
;
Absorb Angel (2004) J. Appl. Cryst. 37:486-492
;
_computing_molecular_graphics
;
O. V. Dolomanov, L. J. Bourhis, R. J. Gildea, J. A. K. Howard and H. Puschmann,
OLEX2: a complete structure solution, refinement and analysis program.
J. Appl. Cryst. (2009). 42, 339-341.
;
_computing_publication_material
;
O. V. Dolomanov, L. J. Bourhis, R. J. Gildea, J. A. K. Howard and H. Puschmann,
OLEX2: a complete structure solution, refinement and analysis program.
J. Appl. Cryst. (2009). 42, 339-341.
;
_computing_structure_refinement 'SHELXL-97 (Sheldrick, 1997)'
_computing_structure_solution 'see _refine_special_details'
_diffrn_ambient_pressure 250000
_diffrn_ambient_temperature 295(2)
_diffrn_measured_fraction_theta_full 0.706
_diffrn_measured_fraction_theta_max 0.706
_diffrn_measurement_device_type 'Xcalibur, Eos, Gemini ultra'
_diffrn_measurement_method '\w scans'
_diffrn_radiation_monochromator graphite
_diffrn_radiation_source 'fine-focus sealed tube'
_diffrn_radiation_type 'Mo K\a'
_diffrn_radiation_wavelength 0.71073
_diffrn_reflns_av_R_equivalents 0.1324
_diffrn_reflns_av_sigmaI/netI 0.1175
_diffrn_reflns_limit_h_max 12
_diffrn_reflns_limit_h_min -12
_diffrn_reflns_limit_k_max 6
_diffrn_reflns_limit_k_min -6
_diffrn_reflns_limit_l_max 12
_diffrn_reflns_limit_l_min -12
_diffrn_reflns_number 5247
_diffrn_reflns_theta_full 17.22
_diffrn_reflns_theta_max 17.22
_diffrn_reflns_theta_min 2.78
_diffrn_source 'Enhance (Mo) X-ray Source'
_exptl_absorpt_correction_T_max 0.386
_exptl_absorpt_correction_T_min 0.555
_exptl_absorpt_correction_type gaussian
_exptl_absorpt_process_details
;
Gaussian integration over a grid
of 16 x 16 x 16 points = 4096 total grid points
Based upon method of Burnham (1966)

Data corrected for diamond-anvil cell absorption
Note that exptl_absorpt_correction_tmin and _tmax
the total correction factors applied to the intensities
The individual factors are:
range of dac transmission factors (min-max) 0.490 0.564
range of gasket transmission (min-max) 0.787 0.985
range of P media transmission (min-max) 1.000 1.000

thickness of diamond anvil 1: 1.430 mm, mu = 0.2000 mm-1
thickness of platten 1: 0.000 mm, mu = 0.0000 mm-1

thickness of diamond anvil 2: 1.430 mm, mu = 0.2000 mm-1
thickness of platten 2: 0.000 mm, mu = 0.0000 mm-1

Gasket shadowing corrections were made based upon
Gasket thickness = 220.0 microns, radius = 375.0 microns
Gasket absorption coeff = 27.90 mm-1
REFLECTION WAS CONSIDERED TOTALLY OBSCURED IF
FRACTION CRYSTAL ILLUMINATED WAS LESS THAN 0.20

Non-absorbing pressure medium
;
_exptl_crystal_density_diffrn 1.515
_exptl_crystal_density_method 'not measured'
_exptl_crystal_description 'crystal fills hole of diamond-cell gasket'
_exptl_crystal_F_000 1012
_exptl_crystal_preparation 'mounted in a diamond-anvil cell '
_exptl_crystal_size_max 0.28
_exptl_crystal_size_mid 0.26
_exptl_crystal_size_min 0.18
_refine_diff_density_max 0.366
_refine_diff_density_min -0.422
_refine_diff_density_rms 0.087
_refine_ls_extinction_method none
_refine_ls_goodness_of_fit_ref 1.063
_refine_ls_hydrogen_treatment riding
_refine_ls_matrix_type full
_refine_ls_number_parameters 99
_refine_ls_number_reflns 927
_refine_ls_number_restraints 33
_refine_ls_restrained_S_all 1.051
_refine_ls_R_factor_all 0.1439
_refine_ls_R_factor_gt 0.0966
_refine_ls_shift/su_max 0.000
_refine_ls_shift/su_mean 0.000
_refine_ls_structure_factor_coef Fsqd
_refine_ls_weighting_details 'calc w=1/[\s^2^(Fo^2^)+(0.1351P)^2^+9.2586P] where P=(Fo^2^+2Fc^2^)/3'
_refine_ls_weighting_scheme calc
_refine_ls_wR_factor_gt 0.2305
_refine_ls_wR_factor_ref 0.2682
_reflns_number_gt 611
_reflns_number_total 927
_reflns_threshold_expression >2sigma(I)
_cod_data_source_file c2cp23940j.txt
_cod_data_source_block 2.5-kbar
_cod_depositor_comments
;
The following automatic conversions were performed:

'_exptl_absorpt_correction_type' value 'Gaussian' changed to
'gaussian' according to
/home/saulius/struct/CIF-dictionaries/cif_core.dic dictionary named
'cif_core.dic' version 2.4.1 from 2010-06-29.

Automatic conversion script
Id: cif_fix_values 1715 2011-07-08 13:25:40Z adriana 
;
_cod_original_cell_volume 2163(4)
_cod_original_formula_sum 'C38 H34 Fe2 N16 S4 O2'
_cod_database_code 7207680
_exptl_absorpt_correction_mu 0.000

loop_
_symmetry_equiv_pos_as_xyz
'x, y, z'
'-x+1/2, y+1/2, -z+1/2'
'-x, -y, -z'
'x-1/2, -y-1/2, z-1/2'

loop_
_atom_site_label
_atom_site_type_symbol
_atom_site_fract_x
_atom_site_fract_y
_atom_site_fract_z
_atom_site_U_iso_or_equiv
_atom_site_adp_type
_atom_site_occupancy
_atom_site_symmetry_multiplicity
_atom_site_calc_flag
_atom_site_refinement_flags
Fe1 Fe 0.56500(18) 0.3927(3) 0.8179(2) 0.0567(18) Uani 1 1 d .
S2 S 0.2790(4) 0.1065(7) 0.7982(5) 0.086(3) Uani 1 1 d .
S1 S 0.8893(4) 0.5474(8) 0.9135(5) 0.101(3) Uani 1 1 d .
N1 N 0.6252(7) 0.3423(16) 0.9373(7) 0.051(5) Uiso 1 1 d G
C8 C 0.6702(8) 0.1929(13) 0.9628(8) 0.057(4) Uiso 1 1 d GU
C7 C 0.7105(7) 0.1617(11) 1.0412(9) 0.062(4) Uiso 1 1 d GU
H7 H 0.7406 0.0618 1.0583 0.075 Uiso 1 1 calc R
C6 C 0.7057(7) 0.2800(17) 1.0941(7) 0.060(5) Uiso 1 1 d GU
H6 H 0.7327 0.2591 1.1466 0.072 Uiso 1 1 calc R
C5 C 0.6607(8) 0.4294(14) 1.0686(8) 0.059(4) Uiso 1 1 d GU
H5 H 0.6575 0.5085 1.1040 0.071 Uiso 1 1 calc R
C4 C 0.6204(7) 0.4606(11) 0.9902(9) 0.052(4) Uiso 1 1 d GU
N2 N 0.5396(8) 0.6100(13) 0.8781(9) 0.060(5) Uiso 1 1 d G
C3 C 0.5776(7) 0.6060(13) 0.9597(9) 0.058(5) Uiso 1 1 d GU
C2 C 0.5597(8) 0.7611(16) 0.9876(7) 0.056(5) Uiso 1 1 d GU
H2 H 0.5771 0.7919 1.0391 0.067 Uiso 1 1 calc R
C1 C 0.5105(7) 0.8610(11) 0.9233(9) 0.064(5) Uiso 1 1 d GU
H1 H 0.4900 0.9687 0.9252 0.077 Uiso 1 1 calc R
N7 N 0.4981(7) 0.7676(15) 0.8556(7) 0.065(6) Uiso 1 1 d G
H7A H 0.4703 0.8007 0.8091 0.078 Uiso 1 1 calc R
C18 C 0.3701(16) 0.210(3) 0.7987(16) 0.081(8) Uiso 1 1 d .
C17 C 0.7767(14) 0.503(2) 0.8675(13) 0.052(6) Uiso 1 1 d .
N3 N 0.6288(7) 0.1436(11) 0.8291(9) 0.061(5) Uiso 1 1 d G
C9 C 0.6764(10) 0.0892(18) 0.9055(8) 0.062(5) Uiso 1 1 d GU
C10 C 0.7254(8) -0.0577(17) 0.9020(8) 0.071(5) Uiso 1 1 d GU
H10 H 0.7624 -0.1193 0.9439 0.085 Uiso 1 1 calc R
C11 C 0.7081(8) -0.0940(12) 0.8233(9) 0.071(6) Uiso 1 1 d GU
H11 H 0.7317 -0.1835 0.8046 0.085 Uiso 1 1 calc R
N8 N 0.6484(7) 0.0304(15) 0.7782(7) 0.070(5) Uiso 1 1 d G
H8 H 0.6277 0.0362 0.7288 0.085 Uiso 1 1 calc R
N6 N 0.4348(11) 0.290(2) 0.8003(12) 0.073(6) Uiso 1 1 d .
N5 N 0.7019(12) 0.4827(19) 0.8355(12) 0.073(6) Uiso 1 1 d .
O1 O 0.4000(14) -0.143(2) 0.7077(17) 0.161(8) Uiso 1 1 d U
C19 C 0.3915(17) -0.132(3) 0.634(2) 0.126(10) Uiso 1 1 d U
H19A H 0.3594 -0.2271 0.6063 0.188 Uiso 1 1 calc R
H19B H 0.4519 -0.1256 0.6297 0.188 Uiso 1 1 calc R
H19C H 0.3571 -0.0335 0.6117 0.188 Uiso 1 1 calc R
N4 N 0.5250(8) 0.4482(15) 0.6959(6) 0.056(5) Uiso 1 1 d G
C12 C 0.4650(8) 0.3465(13) 0.6400(9) 0.080(5) Uiso 1 1 d GU
H12 H 0.4320 0.2639 0.6541 0.096 Uiso 1 1 calc R
C13 C 0.4544(8) 0.3680(16) 0.5631(8) 0.083(5) Uiso 1 1 d GU
H13 H 0.4143 0.2999 0.5257 0.099 Uiso 1 1 calc R
C14 C 0.5038(10) 0.4913(18) 0.5421(7) 0.075(5) Uiso 1 1 d GU
C15 C 0.5637(9) 0.5931(14) 0.5979(10) 0.078(5) Uiso 1 1 d GU
H15 H 0.5968 0.6756 0.5838 0.094 Uiso 1 1 calc R
C16 C 0.5743(7) 0.5715(13) 0.6748(8) 0.087(5) Uiso 1 1 d GU
H16 H 0.6144 0.6396 0.7122 0.105 Uiso 1 1 calc R

loop_
_atom_site_aniso_label
_atom_site_aniso_U_11
_atom_site_aniso_U_22
_atom_site_aniso_U_33
_atom_site_aniso_U_23
_atom_site_aniso_U_13
_atom_site_aniso_U_12
Fe1 0.066(2) 0.052(3) 0.053(5) 0.0006(16) 0.022(2) 0.0004(15)
S2 0.088(5) 0.095(6) 0.076(11) 0.024(4) 0.032(5) -0.009(4)
S1 0.082(5) 0.096(7) 0.113(12) -0.005(4) 0.020(5) -0.002(4)

loop_
_atom_type_symbol
_atom_type_description
_atom_type_scat_dispersion_real
_atom_type_scat_dispersion_imag
_atom_type_scat_source
C C 0.0033 0.0016 'International Tables Vol C Tables 4.2.6.8 and 6.1.1.4'
H H 0.0000 0.0000 'International Tables Vol C Tables 4.2.6.8 and 6.1.1.4'
Fe Fe 0.3463 0.8444 'International Tables Vol C Tables 4.2.6.8 and 6.1.1.4'
N N 0.0061 0.0033 'International Tables Vol C Tables 4.2.6.8 and 6.1.1.4'
O O 0.0106 0.0060 'International Tables Vol C Tables 4.2.6.8 and 6.1.1.4'
S S 0.1246 0.1234 'International Tables Vol C Tables 4.2.6.8 and 6.1.1.4'

loop_
_geom_angle_atom_site_label_1
_geom_angle_atom_site_label_2
_geom_angle_atom_site_label_3
_geom_angle
_geom_angle_site_symmetry_3
N6 Fe1 N1 97.6(6) .
N6 Fe1 N5 176.4(6) .
N1 Fe1 N5 82.0(6) .
N6 Fe1 N4 90.7(7) .
N1 Fe1 N4 171.2(4) .
N5 Fe1 N4 89.6(7) .
N6 Fe1 N2 93.6(6) .
N1 Fe1 N2 73.2(6) .
N5 Fe1 N2 89.6(5) .
N4 Fe1 N2 109.3(5) .
N6 Fe1 N3 91.5(5) .
N1 Fe1 N3 73.2(5) .
N5 Fe1 N3 85.0(5) .
N4 Fe1 N3 103.8(5) .
N2 Fe1 N3 146.4(6) .
C8 N1 C4 120.0 .
C8 N1 Fe1 120.4(8) .
C4 N1 Fe1 119.6(8) .
C9 C8 C7 124.7(13) .
C9 C8 N1 115.2(13) .
C7 C8 N1 120.0 .
C6 C7 C8 120.0 .
C7 C6 C5 120.0 .
C4 C5 C6 120.0 .
C3 C4 C5 124.2(12) .
C3 C4 N1 115.8(12) .
C5 C4 N1 120.0 .
C3 N2 N7 108.0 .
C3 N2 Fe1 116.4(8) .
N7 N2 Fe1 135.4(8) .
C4 C3 C2 137.2(12) .
C4 C3 N2 114.8(12) .
C2 C3 N2 108.0 .
C3 C2 C1 108.0 .
C2 C1 N7 108.0 .
C1 N7 N2 108.0 .
N6 C18 S2 177(2) .
N5 C17 S1 176(2) .
C9 N3 N8 108.0 .
C9 N3 Fe1 115.5(9) .
N8 N3 Fe1 135.5(9) .
C8 C9 N3 115.5(14) .
C8 C9 C10 136.3(14) .
N3 C9 C10 108.0 .
C9 C10 C11 108.0 .
N8 C11 C10 108.0 .
N3 N8 C11 108.0 .
C18 N6 Fe1 168.0(18) .
C17 N5 Fe1 156(2) .
C12 N4 C16 120.0 .
C12 N4 Fe1 121.8(8) .
C16 N4 Fe1 117.2(8) .
N4 C12 C13 120.0 .
C14 C13 C12 120.0 .
C13 C14 C15 120.0 .
C13 C14 C14 120(2) 3_666
C15 C14 C14 120(2) 3_666
C16 C15 C14 120.0 .
C15 C16 N4 120.0 .

loop_
_geom_bond_atom_site_label_1
_geom_bond_atom_site_label_2
_geom_bond_distance
_geom_bond_site_symmetry_2
Fe1 N6 2.086(17) .
Fe1 N1 2.120(12) .
Fe1 N5 2.145(18) .
Fe1 N4 2.175(12) .
Fe1 N2 2.188(11) .
Fe1 N3 2.217(9) .
S2 C18 1.63(2) .
S1 C17 1.68(2) .
N1 C8 1.3900 .
N1 C4 1.3900 .
C8 C9 1.383(14) .
C8 C7 1.3900 .
C7 C6 1.3900 .
C6 C5 1.3900 .
C5 C4 1.3900 .
C4 C3 1.368(12) .
N2 C3 1.4200 .
N2 N7 1.4200 .
C3 C2 1.4200 .
C2 C1 1.4200 .
C1 N7 1.4200 .
C18 N6 1.18(2) .
C17 N5 1.109(19) .
N3 C9 1.4200 .
N3 N8 1.4200 .
C9 C10 1.4200 .
C10 C11 1.4200 .
C11 N8 1.4200 .
O1 C19 1.34(4) .
N4 C12 1.3900 .
N4 C16 1.3900 .
C12 C13 1.3900 .
C13 C14 1.3900 .
C14 C15 1.3900 .
C14 C14 1.53(2) 3_666
C15 C16 1.3900 .
